data_2212035
loop_
_publ_author_name
'Wei-Wei Fu'
'Zai-Lai Xie'
'Zhong-Ning Chen'

_publ_section_title
;<i>catena</i>-Poly[[[[\m-bis(diphenylphosphino)amine-\k^2^<i>P</i>:<i>P</i>']bis[acetonitrilecopper(I)]]-\m-(1,2-dicyanoethylene-1,2-dithiolato)-[(1,2-dicyanoethylene-1,2-dithiolato)molybdenate(IV)]-\m-1,2-dicyanoethylene-1,2-dithiolato]
 acetonitrile disolvate]
;
_journal_coeditor_code BI2137
_journal_issue 2
_journal_name_full 'Acta Crystallographica Section E'
_journal_page_first m509
_journal_page_last m511
_journal_paper_doi 10.1107/S1600536807001894
_journal_volume 63
_journal_year 2007
_chemical_formula_iupac '[Cu2 Mo (C4 N2 S2)3 (C24 H21 N1 P2)2 (C2 H3 N1)2], 2C2 H3 N'
_chemical_formula_moiety 'C64 H42 Cu2 Mo N10 P4 S6, 2(C2 H3 N)'
_chemical_formula_sum 'C68 H48 Cu2 Mo N12 P4 S6'
_chemical_formula_weight 1572.44
_chemical_name_systematic
;catena-Poly[[\m-bis(diphenylphosphino)amine-
\k^2^P:P']bis[acetonitrilecopper(I)]]-\m-(1,2-dicyanoethylene-1,2-dithiolato)-
[(1,2-dicyanoethylene-1,2-dithiolato)molybdenate(IV)]-\m-1,2-dicyanoethylene-
1,2-dithiolato]
 acetonitrile disolvate
;
_space_group_IT_number 2
_symmetry_cell_setting triclinic
_symmetry_space_group_name_Hall '-P 1'
_symmetry_space_group_name_H-M 'P -1'
_atom_sites_solution_hydrogens geom
_atom_sites_solution_primary direct
_atom_sites_solution_secondary difmap
_audit_creation_method SHELXL-97
_cell_angle_alpha 82.0790(10)
_cell_angle_beta 79.7250(10)
_cell_angle_gamma 88.1130(10)
_cell_formula_units_Z 2
_cell_length_a 12.6197(6)
_cell_length_b 12.8711(6)
_cell_length_c 23.4970(10)
_cell_measurement_reflns_used 8192
_cell_measurement_temperature 293(2)
_cell_measurement_theta_max 25.06
_cell_measurement_theta_min 0.89
_cell_volume 3719.4(3)
_computing_cell_refinement 'SAINT (Siemens, 1996)'
_computing_data_collection 'SMART (Siemens, 1996)'
_computing_data_reduction SAINT
_computing_molecular_graphics 'SHELXTL (Bruker, 1997)'
_computing_publication_material SHELXTL
_computing_structure_refinement 'SHELXL97 (Sheldrick, 1997)'
_computing_structure_solution 'SHELXS97 (Sheldrick, 1997)'
_diffrn_ambient_temperature 293(2)
_diffrn_measured_fraction_theta_full 0.988
_diffrn_measured_fraction_theta_max 0.988
_diffrn_measurement_device_type 'Siemens SMART CCD'
_diffrn_measurement_method '\f and \w'
_diffrn_radiation_monochromator graphite
_diffrn_radiation_source 'fine-focus sealed tube'
_diffrn_radiation_type MoK\a
_diffrn_radiation_wavelength 0.71073
_diffrn_reflns_av_R_equivalents 0.0296
_diffrn_reflns_av_sigmaI/netI 0.0495
_diffrn_reflns_limit_h_max 14
_diffrn_reflns_limit_h_min -10
_diffrn_reflns_limit_k_max 15
_diffrn_reflns_limit_k_min -13
_diffrn_reflns_limit_l_max 27
_diffrn_reflns_limit_l_min -22
_diffrn_reflns_number 19485
_diffrn_reflns_theta_full 25.06
_diffrn_reflns_theta_max 25.06
_diffrn_reflns_theta_min 0.89
_diffrn_standards_number 0
_exptl_absorpt_coefficient_mu 1.035
_exptl_absorpt_correction_T_max 0.661
_exptl_absorpt_correction_T_min 0.516
_exptl_absorpt_correction_type multi-scan
_exptl_absorpt_process_details '(SADABS; Sheldrick, 1996)'
_exptl_crystal_colour brown
_exptl_crystal_density_diffrn 1.404
_exptl_crystal_density_method 'not measured'
_exptl_crystal_description prism
_exptl_crystal_F_000 1592
_exptl_crystal_size_max 0.50
_exptl_crystal_size_mid 0.45
_exptl_crystal_size_min 0.40
_refine_diff_density_max 0.513
_refine_diff_density_min -0.465
_refine_ls_extinction_method none
_refine_ls_goodness_of_fit_ref 1.233
_refine_ls_hydrogen_treatment constr
_refine_ls_matrix_type full
_refine_ls_number_parameters 838
_refine_ls_number_reflns 13031
_refine_ls_number_restraints 0
_refine_ls_restrained_S_all 1.233
_refine_ls_R_factor_all 0.0965
_refine_ls_R_factor_gt 0.0620
_refine_ls_shift/su_max 0.001
_refine_ls_shift/su_mean 0.000
_refine_ls_structure_factor_coef Fsqd
_refine_ls_weighting_details 'calc w=1/[\s^2^(Fo^2^)+(0.01P)^2^+10.4674P] where P=(Fo^2^+2Fc^2^)/3'
_refine_ls_weighting_scheme calc
_refine_ls_wR_factor_gt 0.1113
_refine_ls_wR_factor_ref 0.1309
_reflns_number_gt 9643
_reflns_number_total 13031
_reflns_threshold_expression I>2\s(I)
_cod_data_source_file bi2137.cif
_cod_data_source_block I
_cod_database_code 2212035
_cod_database_fobs_code 2212035

loop_
_symmetry_equiv_pos_as_xyz
'x, y, z'
'-x, -y, -z'

loop_
_atom_site_type_symbol
_atom_site_label
_atom_site_fract_x
_atom_site_fract_y
_atom_site_fract_z
_atom_site_U_iso_or_equiv
_atom_site_adp_type
_atom_site_calc_flag
_atom_site_refinement_flags
_atom_site_occupancy
Mo Mo 0.89170(4) 0.51877(4) 0.22809(2) 0.04302(14) Uani d . 1
Cu Cu1 0.54099(5) 0.10330(6) 0.45144(3) 0.04626(19) Uani d . 1
Cu Cu2 0.55398(6) 0.93312(6) 0.05877(3) 0.04705(19) Uani d . 1
P P1 0.38543(12) 0.17367(11) 0.49391(7) 0.0425(3) Uani d . 1
P P2 0.70136(12) 0.04177(12) 0.47354(7) 0.0441(4) Uani d . 1
P P3 0.50238(12) 0.80110(11) 0.01520(7) 0.0424(3) Uani d . 1
P P4 0.46717(11) 1.06596(11) 0.10117(6) 0.0405(3) Uani d . 1
S S1 0.90430(13) 0.42063(14) 0.14851(7) 0.0578(4) Uani d . 1
S S2 1.08140(12) 0.48183(12) 0.21509(7) 0.0536(4) Uani d . 1
S S3 0.90640(14) 0.51988(13) 0.32714(7) 0.0583(4) Uani d . 1
S S4 0.75863(14) 0.39114(13) 0.26954(7) 0.0575(4) Uani d . 1
S S5 0.95090(12) 0.69725(12) 0.21167(8) 0.0598(5) Uani d . 1
S S6 0.73616(12) 0.60034(12) 0.19551(7) 0.0509(4) Uani d . 1
N N1 1.3141(5) 0.3625(5) 0.1276(3) 0.093(2) Uani d . 1
N N2 1.0692(5) 0.2615(6) 0.0493(3) 0.099(2) Uani d . 1
N N3 0.7839(7) 0.4259(6) 0.4803(3) 0.105(3) Uani d . 1
N N4 0.6029(4) 0.2498(4) 0.4007(2) 0.0639(15) Uani d . 1
N N5 0.8959(5) 0.9697(5) 0.1500(4) 0.117(3) Uani d . 1
N N6 0.6153(5) 0.8437(4) 0.1315(2) 0.0651(15) Uani d . 1
N N10 0.7144(4) -0.0895(4) 0.4762(2) 0.0561(14) Uani d . 1
H H10 0.7755 -0.1148 0.4614 0.067 Uiso calc R 1
N N11 0.5197(4) 0.0200(4) 0.3869(2) 0.0572(13) Uani d . 1
N N13 0.7022(5) 0.9738(4) 0.0141(2) 0.0621(14) Uani d . 1
N N20 0.5435(4) 0.8199(3) -0.05807(19) 0.0447(11) Uani d . 1
H H20 0.5719 0.7674 -0.0744 0.054 Uiso calc R 1
N N40 0.0776(8) 0.2001(9) 0.5352(8) 0.238(9) Uani d . 1
N N50 0.3778(16) 0.6852(12) 0.2606(7) 0.260(9) Uani d . 1
C C1 1.0580(5) 0.3160(6) 0.0840(3) 0.070(2) Uani d . 1
C C2 1.0370(5) 0.3822(5) 0.1287(3) 0.0560(16) Uani d . 1
C C3 1.1133(5) 0.4111(5) 0.1571(3) 0.0538(16) Uani d . 1
C C4 1.2247(6) 0.3836(5) 0.1401(3) 0.0668(19) Uani d . 1
C C5 0.6650(5) 0.3102(5) 0.3768(3) 0.0543(16) Uani d . 1
C C6 0.7447(5) 0.3821(4) 0.3441(3) 0.0519(15) Uani d . 1
C C7 0.8077(5) 0.4372(5) 0.3696(3) 0.0535(16) Uani d . 1
C C8 0.7959(6) 0.4305(5) 0.4306(3) 0.069(2) Uani d . 1
C C9 0.6797(5) 0.7936(5) 0.1519(3) 0.0508(15) Uani d . 1
C C10 0.7598(4) 0.7318(4) 0.1761(3) 0.0463(14) Uani d . 1
C C11 0.8536(5) 0.7747(5) 0.1825(3) 0.0534(16) Uani d . 1
C C12 0.8766(5) 0.8833(6) 0.1653(4) 0.075(2) Uani d . 1
C C20 0.5108(6) -0.0267(5) 0.3502(3) 0.0628(18) Uani d . 1
C C21 0.5020(8) -0.0879(6) 0.3027(4) 0.098(3) Uani d . 1
C C30 0.7839(6) 0.9970(6) -0.0114(3) 0.0682(19) Uani d . 1
C C31 0.8925(7) 1.0264(8) -0.0446(5) 0.112(3) Uani d . 1
C C41 0.0395(8) 0.2719(11) 0.5423(7) 0.145(5) Uani d . 1
C C42 -0.0131(12) 0.3673(10) 0.5567(8) 0.217(8) Uani d . 1
H H42A 0.0287 0.4015 0.5789 0.325 Uiso d R 1
H H42B -0.0833 0.3519 0.5794 0.325 Uiso d R 1
H H42C -0.0201 0.4126 0.5215 0.325 Uiso d R 1
C C51 0.4021(12) 0.6110(12) 0.2449(6) 0.141(5) Uani d . 1
C C52 0.4366(10) 0.5150(11) 0.2266(6) 0.165(5) Uani d . 1
H H52A 0.4744 0.4762 0.2548 0.247 Uiso d R 1
H H52B 0.4839 0.5271 0.1896 0.247 Uiso d R 1
H H52C 0.3754 0.4758 0.2229 0.247 Uiso d R 1
C C101 0.3927(5) 0.2571(5) 0.5497(3) 0.0533(16) Uani d . 1
C C102 0.4727(6) 0.3309(6) 0.5395(4) 0.076(2) Uani d . 1
H H102 0.5203 0.3383 0.5041 0.092 Uiso calc R 1
C C103 0.4833(9) 0.3944(7) 0.5812(5) 0.107(3) Uani d . 1
H H103 0.5376 0.4441 0.5738 0.128 Uiso calc R 1
C C104 0.4138(11) 0.3837(8) 0.6330(5) 0.117(4) Uani d . 1
H H104 0.4206 0.4265 0.6610 0.141 Uiso calc R 1
C C105 0.3350(10) 0.3115(8) 0.6441(4) 0.113(4) Uani d . 1
H H105 0.2886 0.3044 0.6799 0.136 Uiso calc R 1
C C106 0.3223(7) 0.2474(6) 0.6027(3) 0.079(2) Uani d . 1
H H106 0.2671 0.1986 0.6105 0.095 Uiso calc R 1
C C111 0.3247(4) 0.2610(5) 0.4393(3) 0.0474(14) Uani d . 1
C C112 0.2922(6) 0.3621(5) 0.4446(3) 0.072(2) Uani d . 1
H H112 0.3019 0.3911 0.4774 0.086 Uiso calc R 1
C C113 0.2456(8) 0.4216(7) 0.4026(4) 0.097(3) Uani d . 1
H H113 0.2247 0.4904 0.4070 0.116 Uiso calc R 1
C C114 0.2298(7) 0.3810(7) 0.3546(4) 0.089(3) Uani d . 1
H H114 0.1971 0.4214 0.3265 0.107 Uiso calc R 1
C C115 0.2621(6) 0.2801(7) 0.3476(3) 0.081(2) Uani d . 1
H H115 0.2517 0.2520 0.3146 0.098 Uiso calc R 1
C C116 0.3100(5) 0.2203(6) 0.3896(3) 0.0638(18) Uani d . 1
H H116 0.3326 0.1522 0.3845 0.077 Uiso calc R 1
C C201 0.8113(5) 0.0880(5) 0.4140(3) 0.0513(15) Uani d . 1
C C202 0.8146(5) 0.0580(6) 0.3600(3) 0.070(2) Uani d . 1
H H202 0.7657 0.0086 0.3555 0.085 Uiso calc R 1
C C203 0.8886(6) 0.0994(8) 0.3120(3) 0.088(3) Uani d . 1
H H203 0.8887 0.0794 0.2755 0.105 Uiso calc R 1
C C204 0.9620(7) 0.1707(7) 0.3196(4) 0.093(3) Uani d . 1
H H204 1.0133 0.1981 0.2881 0.112 Uiso calc R 1
C C205 0.9603(7) 0.2013(7) 0.3723(5) 0.097(3) Uani d . 1
H H205 1.0098 0.2503 0.3767 0.116 Uiso calc R 1
C C206 0.8856(5) 0.1602(5) 0.4202(4) 0.075(2) Uani d . 1
H H206 0.8854 0.1814 0.4565 0.090 Uiso calc R 1
C C211 0.7501(5) 0.0766(5) 0.5364(3) 0.0571(16) Uani d . 1
C C212 0.7058(6) 0.1650(7) 0.5596(3) 0.082(2) Uani d . 1
H H212 0.6509 0.2023 0.5440 0.098 Uiso calc R 1
C C213 0.7435(9) 0.1976(10) 0.6059(5) 0.122(4) Uani d . 1
H H213 0.7154 0.2581 0.6207 0.146 Uiso calc R 1
C C214 0.8222(12) 0.1409(13) 0.6298(5) 0.142(5) Uani d . 1
H H214 0.8483 0.1635 0.6606 0.170 Uiso calc R 1
C C215 0.8616(10) 0.0534(10) 0.6093(6) 0.133(5) Uani d . 1
H H215 0.9124 0.0137 0.6272 0.159 Uiso calc R 1
C C216 0.8282(7) 0.0209(7) 0.5618(4) 0.094(3) Uani d . 1
H H216 0.8586 -0.0388 0.5470 0.112 Uiso calc R 1
C C301 0.5702(5) 0.6777(5) 0.0348(3) 0.0501(15) Uani d . 1
C C302 0.5164(6) 0.5844(5) 0.0550(3) 0.0661(19) Uani d . 1
H H302 0.4422 0.5818 0.0572 0.079 Uiso calc R 1
C C303 0.5733(8) 0.4945(5) 0.0719(4) 0.085(2) Uani d . 1
H H303 0.5367 0.4322 0.0863 0.102 Uiso calc R 1
C C304 0.6824(7) 0.4970(6) 0.0674(4) 0.085(3) Uani d . 1
H H304 0.7199 0.4366 0.0789 0.102 Uiso calc R 1
C C305 0.7369(6) 0.5884(6) 0.0459(3) 0.076(2) Uani d . 1
H H305 0.8115 0.5895 0.0423 0.091 Uiso calc R 1
C C306 0.6817(6) 0.6791(5) 0.0294(3) 0.0634(18) Uani d . 1
H H306 0.7191 0.7409 0.0148 0.076 Uiso calc R 1
C C311 0.3612(5) 0.7615(4) 0.0296(3) 0.0515(15) Uani d . 1
C C312 0.3040(5) 0.7466(5) -0.0132(3) 0.0661(19) Uani d . 1
H H312 0.3367 0.7576 -0.0522 0.079 Uiso calc R 1
C C313 0.1983(6) 0.7155(7) 0.0018(5) 0.097(3) Uani d . 1
H H313 0.1592 0.7077 -0.0273 0.116 Uiso calc R 1
C C314 0.1499(8) 0.6958(8) 0.0595(6) 0.119(4) Uani d . 1
H H314 0.0795 0.6716 0.0694 0.143 Uiso calc R 1
C C315 0.2065(8) 0.7121(7) 0.1023(5) 0.102(3) Uani d . 1
H H315 0.1739 0.7003 0.1413 0.122 Uiso calc R 1
C C316 0.3107(6) 0.7458(6) 0.0876(3) 0.076(2) Uani d . 1
H H316 0.3480 0.7584 0.1167 0.091 Uiso calc R 1
C C401 0.5296(5) 1.1065(4) 0.1584(2) 0.0456(14) Uani d . 1
C C402 0.4725(6) 1.1570(5) 0.2028(3) 0.0623(18) Uani d . 1
H H402 0.3992 1.1696 0.2043 0.075 Uiso calc R 1
C C403 0.5230(7) 1.1889(6) 0.2450(3) 0.076(2) Uani d . 1
H H403 0.4834 1.2228 0.2745 0.091 Uiso calc R 1
C C404 0.6312(7) 1.1710(6) 0.2436(3) 0.077(2) Uani d . 1
H H404 0.6650 1.1917 0.2722 0.092 Uiso calc R 1
C C405 0.6888(6) 1.1224(6) 0.1996(3) 0.075(2) Uani d . 1
H H405 0.7624 1.1111 0.1980 0.090 Uiso calc R 1
C C406 0.6389(5) 1.0901(5) 0.1575(3) 0.0586(17) Uani d . 1
H H406 0.6792 1.0568 0.1281 0.070 Uiso calc R 1
C C411 0.3323(5) 1.0332(5) 0.1416(3) 0.0475(14) Uani d . 1
C C412 0.3216(6) 0.9401(5) 0.1783(3) 0.0661(18) Uani d . 1
H H412 0.3815 0.8969 0.1811 0.079 Uiso calc R 1
C C413 0.2230(7) 0.9098(7) 0.2112(3) 0.084(2) Uani d . 1
H H413 0.2163 0.8461 0.2355 0.101 Uiso calc R 1
C C414 0.1349(7) 0.9742(8) 0.2076(4) 0.096(3) Uani d . 1
H H414 0.0683 0.9541 0.2297 0.116 Uiso calc R 1
C C415 0.1446(6) 1.0670(8) 0.1721(4) 0.096(3) Uani d . 1
H H415 0.0848 1.1110 0.1708 0.115 Uiso calc R 1
C C416 0.2433(5) 1.0976(6) 0.1373(3) 0.0687(19) Uani d . 1
H H416 0.2491 1.1599 0.1118 0.082 Uiso calc R 1

loop_
_atom_site_aniso_label
_atom_site_aniso_U_11
_atom_site_aniso_U_22
_atom_site_aniso_U_33
_atom_site_aniso_U_12
_atom_site_aniso_U_13
_atom_site_aniso_U_23
Mo 0.0402(3) 0.0422(3) 0.0438(3) -0.0020(2) -0.0056(2) 0.0025(2)
Cu1 0.0398(4) 0.0508(4) 0.0463(4) 0.0035(3) -0.0028(3) -0.0071(3)
Cu2 0.0449(4) 0.0492(4) 0.0493(4) 0.0069(3) -0.0074(3) -0.0171(3)
P1 0.0386(8) 0.0396(8) 0.0462(9) 0.0007(6) -0.0007(7) -0.0036(7)
P2 0.0375(8) 0.0420(8) 0.0483(9) -0.0021(6) -0.0016(7) 0.0018(7)
P3 0.0435(8) 0.0410(8) 0.0439(9) 0.0069(6) -0.0084(7) -0.0105(7)
P4 0.0379(8) 0.0463(8) 0.0387(8) 0.0053(6) -0.0067(6) -0.0124(7)
S1 0.0429(9) 0.0757(11) 0.0578(10) 0.0063(8) -0.0118(8) -0.0169(8)
S2 0.0439(9) 0.0541(9) 0.0654(10) 0.0040(7) -0.0165(8) -0.0094(8)
S3 0.0659(11) 0.0599(10) 0.0485(9) -0.0154(8) -0.0110(8) 0.0000(8)
S4 0.0644(10) 0.0517(9) 0.0538(10) -0.0194(8) -0.0105(8) 0.0060(7)
S5 0.0392(8) 0.0486(9) 0.0871(13) -0.0060(7) -0.0124(8) 0.0098(8)
S6 0.0430(8) 0.0461(8) 0.0653(10) -0.0012(7) -0.0160(7) -0.0050(7)
N1 0.053(4) 0.098(5) 0.138(6) 0.015(4) -0.019(4) -0.047(5)
N2 0.074(5) 0.124(6) 0.115(6) 0.024(4) -0.022(4) -0.064(5)
N3 0.168(8) 0.091(5) 0.055(4) -0.015(5) -0.011(5) -0.008(4)
N4 0.063(4) 0.052(3) 0.065(4) -0.001(3) 0.005(3) 0.011(3)
N5 0.053(4) 0.059(4) 0.217(9) -0.004(3) -0.001(5) 0.031(5)
N6 0.073(4) 0.060(3) 0.067(4) 0.013(3) -0.027(3) -0.011(3)
N10 0.035(3) 0.045(3) 0.077(4) 0.002(2) 0.011(2) 0.000(3)
N11 0.059(3) 0.061(3) 0.052(3) 0.001(3) -0.007(3) -0.012(3)
N13 0.058(4) 0.063(4) 0.063(4) -0.001(3) -0.001(3) -0.013(3)
N20 0.050(3) 0.045(3) 0.041(3) 0.014(2) -0.007(2) -0.014(2)
N40 0.078(7) 0.128(9) 0.45(2) 0.044(6) 0.053(10) 0.025(12)
N50 0.39(2) 0.178(14) 0.250(17) 0.104(15) -0.131(16) -0.090(13)
C1 0.053(4) 0.081(5) 0.082(5) 0.016(4) -0.020(4) -0.029(4)
C2 0.046(4) 0.060(4) 0.061(4) 0.010(3) -0.008(3) -0.010(3)
C3 0.045(4) 0.052(4) 0.063(4) 0.005(3) -0.009(3) -0.004(3)
C4 0.048(4) 0.065(4) 0.093(6) 0.014(3) -0.021(4) -0.024(4)
C5 0.063(4) 0.044(3) 0.048(4) 0.004(3) 0.000(3) 0.008(3)
C6 0.054(4) 0.038(3) 0.057(4) -0.001(3) -0.001(3) 0.005(3)
C7 0.064(4) 0.050(4) 0.042(4) 0.002(3) -0.002(3) 0.002(3)
C8 0.097(6) 0.056(4) 0.049(4) -0.009(4) -0.003(4) -0.001(3)
C9 0.053(4) 0.049(4) 0.050(4) 0.000(3) -0.011(3) -0.007(3)
C10 0.040(3) 0.046(3) 0.050(4) 0.002(3) -0.006(3) 0.000(3)
C11 0.046(4) 0.045(3) 0.060(4) 0.001(3) 0.000(3) 0.011(3)
C12 0.039(4) 0.054(4) 0.120(7) 0.001(3) -0.004(4) 0.017(4)
C20 0.066(5) 0.062(4) 0.058(4) 0.004(3) -0.009(4) -0.006(4)
C21 0.153(9) 0.079(6) 0.071(5) -0.009(5) -0.028(5) -0.035(4)
C30 0.064(5) 0.065(5) 0.076(5) 0.002(4) -0.010(4) -0.014(4)
C31 0.056(5) 0.128(8) 0.140(9) -0.017(5) 0.020(5) -0.028(7)
C41 0.062(6) 0.120(10) 0.251(16) 0.011(6) -0.043(8) 0.000(10)
C42 0.205(16) 0.129(11) 0.37(2) 0.034(11) -0.140(16) -0.099(14)
C51 0.175(13) 0.132(11) 0.127(10) 0.003(10) -0.041(9) -0.039(9)
C52 0.150(11) 0.183(13) 0.165(12) -0.054(10) 0.020(9) -0.082(10)
C101 0.060(4) 0.046(3) 0.055(4) 0.020(3) -0.012(3) -0.010(3)
C102 0.075(5) 0.066(5) 0.096(6) 0.006(4) -0.022(4) -0.030(4)
C103 0.125(8) 0.088(7) 0.129(9) 0.017(6) -0.054(7) -0.055(6)
C104 0.185(13) 0.085(7) 0.107(9) 0.067(8) -0.076(9) -0.050(7)
C105 0.174(11) 0.090(7) 0.071(6) 0.054(7) -0.010(7) -0.025(6)
C106 0.101(6) 0.076(5) 0.057(5) 0.026(4) -0.004(4) -0.016(4)
C111 0.037(3) 0.050(4) 0.051(4) 0.002(3) -0.003(3) 0.002(3)
C112 0.079(5) 0.058(4) 0.080(5) 0.018(4) -0.024(4) -0.003(4)
C113 0.123(8) 0.071(5) 0.098(7) 0.034(5) -0.042(6) 0.005(5)
C114 0.085(6) 0.095(7) 0.081(6) 0.022(5) -0.023(5) 0.020(5)
C115 0.078(5) 0.105(7) 0.064(5) 0.013(5) -0.026(4) -0.005(4)
C116 0.061(4) 0.069(5) 0.060(4) 0.008(4) -0.011(3) -0.007(4)
C201 0.038(3) 0.052(4) 0.056(4) 0.006(3) -0.001(3) 0.010(3)
C202 0.044(4) 0.095(6) 0.068(5) -0.009(4) -0.005(3) 0.000(4)
C203 0.056(5) 0.137(8) 0.057(5) 0.009(5) 0.003(4) 0.015(5)
C204 0.058(5) 0.098(7) 0.096(7) 0.006(5) 0.024(5) 0.030(5)
C205 0.070(5) 0.083(6) 0.122(8) -0.028(4) 0.030(5) -0.012(6)
C206 0.057(4) 0.062(4) 0.095(6) -0.021(4) 0.015(4) -0.010(4)
C211 0.054(4) 0.062(4) 0.050(4) -0.015(3) -0.007(3) 0.009(3)
C212 0.074(5) 0.113(7) 0.062(5) 0.003(5) -0.011(4) -0.029(5)
C213 0.120(9) 0.165(11) 0.091(7) -0.020(8) -0.017(7) -0.053(7)
C214 0.173(13) 0.187(14) 0.077(7) -0.076(12) -0.055(8) -0.001(8)
C215 0.155(11) 0.121(9) 0.139(11) -0.037(9) -0.100(9) 0.030(8)
C216 0.094(6) 0.084(6) 0.115(7) -0.010(5) -0.064(6) 0.009(5)
C301 0.058(4) 0.048(4) 0.048(4) 0.014(3) -0.015(3) -0.020(3)
C302 0.075(5) 0.047(4) 0.084(5) 0.006(3) -0.030(4) -0.017(4)
C303 0.114(7) 0.043(4) 0.109(7) 0.005(4) -0.050(6) -0.012(4)
C304 0.109(7) 0.055(5) 0.108(7) 0.036(5) -0.058(6) -0.030(4)
C305 0.072(5) 0.075(5) 0.090(6) 0.027(4) -0.035(4) -0.026(4)
C306 0.069(5) 0.056(4) 0.066(4) 0.014(3) -0.014(4) -0.010(3)
C311 0.047(4) 0.042(3) 0.065(4) 0.003(3) -0.009(3) -0.009(3)
C312 0.056(4) 0.065(4) 0.080(5) -0.004(3) -0.007(4) -0.027(4)
C313 0.057(5) 0.104(7) 0.144(9) -0.009(5) -0.018(5) -0.060(6)
C314 0.064(6) 0.109(8) 0.180(12) -0.027(5) 0.025(7) -0.058(8)
C315 0.085(6) 0.097(7) 0.109(8) -0.024(5) 0.032(6) -0.024(6)
C316 0.067(5) 0.088(5) 0.068(5) -0.009(4) 0.009(4) -0.017(4)
C401 0.048(3) 0.046(3) 0.046(3) 0.001(3) -0.010(3) -0.014(3)
C402 0.069(4) 0.069(4) 0.054(4) 0.004(4) -0.012(3) -0.023(3)
C403 0.093(6) 0.076(5) 0.065(5) 0.001(4) -0.012(4) -0.033(4)
C404 0.101(6) 0.071(5) 0.072(5) -0.017(4) -0.035(5) -0.030(4)
C405 0.062(5) 0.088(5) 0.086(6) -0.002(4) -0.031(4) -0.025(5)
C406 0.054(4) 0.067(4) 0.061(4) -0.002(3) -0.017(3) -0.022(3)
C411 0.043(3) 0.058(4) 0.045(3) 0.003(3) -0.005(3) -0.020(3)
C412 0.065(4) 0.067(5) 0.061(4) -0.004(4) 0.001(4) -0.006(4)
C413 0.084(6) 0.098(6) 0.060(5) -0.018(5) 0.012(4) -0.005(4)
C414 0.060(5) 0.134(8) 0.084(6) -0.016(5) 0.017(4) -0.011(6)
C415 0.050(5) 0.127(8) 0.103(7) 0.016(5) 0.002(5) -0.010(6)
C416 0.050(4) 0.082(5) 0.070(5) 0.011(4) -0.005(4) -0.005(4)

loop_
_atom_type_symbol
_atom_type_description
_atom_type_scat_dispersion_real
_atom_type_scat_dispersion_imag
_atom_type_scat_source
C C 0.0033 0.0016 'International Tables Vol C Tables 4.2.6.8 and 6.1.1.4'
H H 0.0000 0.0000 'International Tables Vol C Tables 4.2.6.8 and 6.1.1.4'
N N 0.0061 0.0033 'International Tables Vol C Tables 4.2.6.8 and 6.1.1.4'
O O 0.0106 0.0060 'International Tables Vol C Tables 4.2.6.8 and 6.1.1.4'
P P 0.1023 0.0942 'International Tables Vol C Tables 4.2.6.8 and 6.1.1.4'
S S 0.1246 0.1234 'International Tables Vol C Tables 4.2.6.8 and 6.1.1.4'
Cl Cl 0.1484 0.1585 'International Tables Vol C Tables 4.2.6.8 and 6.1.1.4'
Cu Cu 0.3201 1.2651 'International Tables Vol C Tables 4.2.6.8 and 6.1.1.4'
Mo Mo -1.6832 0.6857 'International Tables Vol C Tables 4.2.6.8 and 6.1.1.4'

loop_
_geom_angle_atom_site_label_1
_geom_angle_atom_site_label_2
_geom_angle_atom_site_label_3
_geom_angle_site_symmetry_1
_geom_angle
_geom_angle_publ_flag
S1 Mo S2 . 81.74(6) y
S1 Mo S3 . 147.56(6) y
S1 Mo S4 . 80.92(6) y
S1 Mo S5 . 120.19(7) y
S1 Mo S6 . 86.21(6) y
S2 Mo S3 . 84.39(6) y
S2 Mo S4 . 123.34(6) y
S2 Mo S5 . 82.94(6) y
S2 Mo S6 . 151.98(6) y
S3 Mo S4 . 82.52(6) y
S3 Mo S5 . 86.76(6) y
S3 Mo S6 . 117.66(6) y
S4 Mo S5 . 150.11(6) y
S4 Mo S6 . 79.06(6) y
S5 Mo S6 . 81.45(5) y
P1 Cu1 P2 . 140.00(7) y
P1 Cu1 N4 . 95.21(15) y
P1 Cu1 N11 . 112.36(16) y
P2 Cu1 N4 . 96.02(15) y
P2 Cu1 N11 . 102.91(16) y
N4 Cu1 N11 . 101.0(2) y
P3 Cu2 P4 . 134.42(6) y
P3 Cu2 N6 . 100.43(15) y
P3 Cu2 N13 . 105.12(16) y
P4 Cu2 N6 . 101.58(15) y
P4 Cu2 N13 . 112.63(16) y
N6 Cu2 N13 . 93.8(2) y
N10 P1 C101 2_656 104.8(3) ?
N10 P1 C111 2_656 102.7(3) ?
C101 P1 C111 . 103.0(3) ?
N10 P1 Cu1 2_656 116.54(18) ?
C101 P1 Cu1 . 117.5(2) ?
C111 P1 Cu1 . 110.47(19) ?
N10 P2 C211 . 106.9(3) ?
N10 P2 C201 . 101.8(3) ?
C211 P2 C201 . 101.5(3) ?
N10 P2 Cu1 . 113.03(19) ?
C211 P2 Cu1 . 121.2(2) ?
C201 P2 Cu1 . 110.15(19) ?
N20 P3 C301 . 100.9(2) ?
N20 P3 C311 . 107.8(3) ?
C301 P3 C311 . 101.8(3) ?
N20 P3 Cu2 . 112.21(17) ?
C301 P3 Cu2 . 112.2(2) ?
C311 P3 Cu2 . 119.9(2) ?
N20 P4 C401 2_675 102.1(2) ?
N20 P4 C411 2_675 107.0(3) ?
C401 P4 C411 . 100.5(3) ?
N20 P4 Cu2 2_675 117.12(16) ?
C401 P4 Cu2 . 113.94(19) ?
C411 P4 Cu2 . 114.2(2) ?
C2 S1 Mo . 108.8(2) ?
C3 S2 Mo . 107.7(2) ?
C7 S3 Mo . 107.6(2) ?
C6 S4 Mo . 107.8(2) ?
C11 S5 Mo . 108.1(2) ?
C10 S6 Mo . 108.7(2) ?
C5 N4 Cu1 . 158.1(5) ?
C9 N6 Cu2 . 153.1(5) ?
P1 N10 P2 2_656 123.6(3) ?
P1 N10 H10 2_656 118.2 ?
P2 N10 H10 . 118.2 ?
C20 N11 Cu1 . 178.0(6) ?
C30 N13 Cu2 . 179.0(7) ?
P4 N20 P3 2_675 124.7(3) ?
P4 N20 H20 2_675 117.7 ?
P3 N20 H20 . 117.7 ?
N2 C1 C2 . 176.3(8) ?
C3 C2 C1 . 123.6(6) ?
C3 C2 S1 . 120.1(5) ?
C1 C2 S1 . 116.3(5) ?
C2 C3 C4 . 121.2(6) ?
C2 C3 S2 . 121.6(5) ?
C4 C3 S2 . 117.2(5) ?
N1 C4 C3 . 178.4(8) ?
N4 C5 C6 . 176.7(7) ?
C7 C6 C5 . 122.8(6) ?
C7 C6 S4 . 121.5(5) ?
C5 C6 S4 . 115.7(5) ?
C6 C7 C8 . 121.6(6) ?
C6 C7 S3 . 120.4(5) ?
C8 C7 S3 . 118.0(5) ?
N3 C8 C7 . 178.4(9) ?
N6 C9 C10 . 179.1(7) ?
C11 C10 C9 . 121.4(5) ?
C11 C10 S6 . 121.0(4) ?
C9 C10 S6 . 117.6(4) ?
C10 C11 C12 . 122.1(6) ?
C10 C11 S5 . 120.5(5) ?
C12 C11 S5 . 117.3(5) ?
N5 C12 C11 . 178.2(10) ?
N11 C20 C21 . 178.7(8) ?
N13 C30 C31 . 179.2(10) ?
N40 C41 C42 . 176(2) ?
C41 C42 H42A . 109.5 ?
C41 C42 H42B . 109.5 ?
H42A C42 H42B . 109.5 ?
C41 C42 H42C . 109.4 ?
H42A C42 H42C . 109.5 ?
H42B C42 H42C . 109.5 ?
N50 C51 C52 . 177.3(19) ?
C51 C52 H52A . 109.5 ?
C51 C52 H52B . 109.5 ?
H52A C52 H52B . 109.5 ?
C51 C52 H52C . 109.5 ?
H52A C52 H52C . 109.5 ?
H52B C52 H52C . 109.5 ?
C102 C101 C106 . 118.7(7) ?
C102 C101 P1 . 118.7(5) ?
C106 C101 P1 . 122.5(6) ?
C101 C102 C103 . 120.9(9) ?
C101 C102 H102 . 119.5 ?
C103 C102 H102 . 119.5 ?
C104 C103 C102 . 119.7(10) ?
C104 C103 H103 . 120.2 ?
C102 C103 H103 . 120.2 ?
C105 C104 C103 . 120.5(10) ?
C105 C104 H104 . 119.8 ?
C103 C104 H104 . 119.8 ?
C104 C105 C106 . 120.9(10) ?
C104 C105 H105 . 119.6 ?
C106 C105 H105 . 119.6 ?
C101 C106 C105 . 119.4(9) ?
C101 C106 H106 . 120.3 ?
C105 C106 H106 . 120.3 ?
C112 C111 C116 . 118.0(6) ?
C112 C111 P1 . 124.7(5) ?
C116 C111 P1 . 117.3(5) ?
C111 C112 C113 . 121.3(8) ?
C111 C112 H112 . 119.3 ?
C113 C112 H112 . 119.3 ?
C114 C113 C112 . 120.5(8) ?
C114 C113 H113 . 119.7 ?
C112 C113 H113 . 119.7 ?
C113 C114 C115 . 119.8(7) ?
C113 C114 H114 . 120.1 ?
C115 C114 H114 . 120.1 ?
C114 C115 C116 . 119.8(8) ?
C114 C115 H115 . 120.1 ?
C116 C115 H115 . 120.1 ?
C115 C116 C111 . 120.6(7) ?
C115 C116 H116 . 119.7 ?
C111 C116 H116 . 119.7 ?
C202 C201 C206 . 118.3(6) ?
C202 C201 P2 . 119.3(5) ?
C206 C201 P2 . 122.1(5) ?
C201 C202 C203 . 121.8(7) ?
C201 C202 H202 . 119.1 ?
C203 C202 H202 . 119.1 ?
C204 C203 C202 . 118.5(8) ?
C204 C203 H203 . 120.7 ?
C202 C203 H203 . 120.7 ?
C205 C204 C203 . 120.7(8) ?
C205 C204 H204 . 119.7 ?
C203 C204 H204 . 119.7 ?
C204 C205 C206 . 120.6(8) ?
C204 C205 H205 . 119.7 ?
C206 C205 H205 . 119.7 ?
C201 C206 C205 . 120.1(8) ?
C201 C206 H206 . 119.9 ?
C205 C206 H206 . 119.9 ?
C216 C211 C212 . 118.8(7) ?
C216 C211 P2 . 123.7(6) ?
C212 C211 P2 . 117.5(5) ?
C213 C212 C211 . 119.8(9) ?
C213 C212 H212 . 120.1 ?
C211 C212 H212 . 120.1 ?
C214 C213 C212 . 119.9(11) ?
C214 C213 H213 . 120.0 ?
C212 C213 H213 . 120.0 ?
C215 C214 C213 . 120.3(11) ?
C215 C214 H214 . 119.8 ?
C213 C214 H214 . 119.8 ?
C214 C215 C216 . 121.0(11) ?
C214 C215 H215 . 119.5 ?
C216 C215 H215 . 119.5 ?
C211 C216 C215 . 120.0(10) ?
C211 C216 H216 . 120.0 ?
C215 C216 H216 . 120.0 ?
C302 C301 C306 . 119.2(6) ?
C302 C301 P3 . 123.3(5) ?
C306 C301 P3 . 117.5(5) ?
C301 C302 C303 . 119.9(7) ?
C301 C302 H302 . 120.0 ?
C303 C302 H302 . 120.0 ?
C304 C303 C302 . 120.5(8) ?
C304 C303 H303 . 119.8 ?
C302 C303 H303 . 119.8 ?
C303 C304 C305 . 120.1(7) ?
C303 C304 H304 . 120.0 ?
C305 C304 H304 . 120.0 ?
C304 C305 C306 . 120.4(7) ?
C304 C305 H305 . 119.8 ?
C306 C305 H305 . 119.8 ?
C305 C306 C301 . 119.9(7) ?
C305 C306 H306 . 120.0 ?
C301 C306 H306 . 120.0 ?
C312 C311 C316 . 119.2(6) ?
C312 C311 P3 . 123.9(5) ?
C316 C311 P3 . 116.9(5) ?
C311 C312 C313 . 119.9(8) ?
C311 C312 H312 . 120.0 ?
C313 C312 H312 . 120.0 ?
C312 C313 C314 . 120.6(9) ?
C312 C313 H313 . 119.7 ?
C314 C313 H313 . 119.7 ?
C315 C314 C313 . 119.5(8) ?
C315 C314 H314 . 120.3 ?
C313 C314 H314 . 120.3 ?
C316 C315 C314 . 120.1(9) ?
C316 C315 H315 . 120.0 ?
C314 C315 H315 . 120.0 ?
C315 C316 C311 . 120.6(8) ?
C315 C316 H316 . 119.7 ?
C311 C316 H316 . 119.7 ?
C402 C401 C406 . 117.6(6) ?
C402 C401 P4 . 122.4(5) ?
C406 C401 P4 . 119.9(4) ?
C403 C402 C401 . 121.0(7) ?
C403 C402 H402 . 119.5 ?
C401 C402 H402 . 119.5 ?
C404 C403 C402 . 120.3(7) ?
C404 C403 H403 . 119.8 ?
C402 C403 H403 . 119.8 ?
C405 C404 C403 . 119.3(7) ?
C405 C404 H404 . 120.3 ?
C403 C404 H404 . 120.3 ?
C404 C405 C406 . 120.6(7) ?
C404 C405 H405 . 119.7 ?
C406 C405 H405 . 119.7 ?
C405 C406 C401 . 121.2(6) ?
C405 C406 H406 . 119.4 ?
C401 C406 H406 . 119.4 ?
C412 C411 C416 . 119.8(6) ?
C412 C411 P4 . 116.9(5) ?
C416 C411 P4 . 123.3(5) ?
C411 C412 C413 . 120.8(7) ?
C411 C412 H412 . 119.6 ?
C413 C412 H412 . 119.6 ?
C414 C413 C412 . 119.6(8) ?
C414 C413 H413 . 120.2 ?
C412 C413 H413 . 120.2 ?
C415 C414 C413 . 120.3(8) ?
C415 C414 H414 . 119.9 ?
C413 C414 H414 . 119.9 ?
C414 C415 C416 . 120.8(8) ?
C414 C415 H415 . 119.6 ?
C416 C415 H415 . 119.6 ?
C411 C416 C415 . 118.7(7) ?
C411 C416 H416 . 120.7 ?
C415 C416 H416 . 120.7 ?

loop_
_geom_bond_atom_site_label_1
_geom_bond_atom_site_label_2
_geom_bond_site_symmetry_2
_geom_bond_distance
_geom_bond_publ_flag
Mo S1 . 2.3768(17) y
Mo S2 . 2.3990(16) y
Mo S3 . 2.3696(17) y
Mo S4 . 2.3716(16) y
Mo S5 . 2.3980(16) y
Mo S6 . 2.3916(16) y
Cu1 P1 . 2.2590(16) y
Cu1 P2 . 2.2689(17) y
Cu1 N4 . 2.176(5) y
Cu1 N11 . 2.033(6) y
Cu2 P3 . 2.2693(16) y
Cu2 P4 . 2.2523(15) y
Cu2 N6 . 2.171(6) y
Cu2 N13 . 2.022(6) y
P1 N10 2_656 1.678(5) ?
P1 C101 . 1.821(6) ?
P1 C111 . 1.842(6) ?
P2 N10 . 1.686(5) ?
P2 C211 . 1.813(7) ?
P2 C201 . 1.835(6) ?
P3 N20 . 1.693(5) ?
P3 C301 . 1.821(6) ?
P3 C311 . 1.829(6) ?
P4 N20 2_675 1.681(5) ?
P4 C401 . 1.817(6) ?
P4 C411 . 1.827(6) ?
S1 C2 . 1.731(6) ?
S2 C3 . 1.723(7) ?
S3 C7 . 1.741(6) ?
S4 C6 . 1.718(6) ?
S5 C11 . 1.732(6) ?
S6 C10 . 1.712(6) ?
N1 C4 . 1.147(8) ?
N2 C1 . 1.135(9) ?
N3 C8 . 1.143(8) ?
N4 C5 . 1.138(7) ?
N5 C12 . 1.140(8) ?
N6 C9 . 1.151(7) ?
N10 P1 2_656 1.678(5) ?
N10 H10 . 0.860 ?
N11 C20 . 1.140(8) ?
N13 C30 . 1.123(8) ?
N20 P4 2_675 1.681(5) ?
N20 H20 . 0.860 ?
N40 C41 . 1.047(14) ?
N50 C51 . 1.086(15) ?
C1 C2 . 1.426(9) ?
C2 C3 . 1.353(8) ?
C3 C4 . 1.438(9) ?
C5 C6 . 1.430(8) ?
C6 C7 . 1.348(9) ?
C7 C8 . 1.407(9) ?
C9 C10 . 1.417(8) ?
C10 C11 . 1.363(8) ?
C11 C12 . 1.426(9) ?
C20 C21 . 1.474(10) ?
C30 C31 . 1.483(11) ?
C41 C42 . 1.430(16) ?
C42 H42A . 0.960 ?
C42 H42B . 0.960 ?
C42 H42C . 0.960 ?
C51 C52 . 1.395(16) ?
C52 H52A . 0.960 ?
C52 H52B . 0.960 ?
C52 H52C . 0.960 ?
C101 C102 . 1.376(9) ?
C101 C106 . 1.387(9) ?
C102 C103 . 1.386(11) ?
C102 H102 . 0.930 ?
C103 C104 . 1.360(14) ?
C103 H103 . 0.930 ?
C104 C105 . 1.350(14) ?
C104 H104 . 0.930 ?
C105 C106 . 1.393(12) ?
C105 H105 . 0.930 ?
C106 H106 . 0.930 ?
C111 C112 . 1.367(8) ?
C111 C116 . 1.388(9) ?
C112 C113 . 1.370(10) ?
C112 H112 . 0.930 ?
C113 C114 . 1.355(11) ?
C113 H113 . 0.930 ?
C114 C115 . 1.371(11) ?
C114 H114 . 0.930 ?
C115 C116 . 1.380(9) ?
C115 H115 . 0.930 ?
C116 H116 . 0.930 ?
C201 C202 . 1.369(9) ?
C201 C206 . 1.380(9) ?
C202 C203 . 1.386(9) ?
C202 H202 . 0.930 ?
C203 C204 . 1.375(12) ?
C203 H203 . 0.930 ?
C204 C205 . 1.347(12) ?
C204 H204 . 0.930 ?
C205 C206 . 1.387(10) ?
C205 H205 . 0.930 ?
C206 H206 . 0.930 ?
C211 C216 . 1.373(9) ?
C211 C212 . 1.387(10) ?
C212 C213 . 1.382(11) ?
C212 H212 . 0.930 ?
C213 C214 . 1.370(16) ?
C213 H213 . 0.930 ?
C214 C215 . 1.332(16) ?
C214 H214 . 0.930 ?
C215 C216 . 1.382(13) ?
C215 H215 . 0.930 ?
C216 H216 . 0.930 ?
C301 C302 . 1.382(9) ?
C301 C306 . 1.391(9) ?
C302 C303 . 1.390(9) ?
C302 H302 . 0.930 ?
C303 C304 . 1.363(11) ?
C303 H303 . 0.930 ?
C304 C305 . 1.371(11) ?
C304 H304 . 0.930 ?
C305 C306 . 1.384(9) ?
C305 H305 . 0.930 ?
C306 H306 . 0.930 ?
C311 C312 . 1.375(9) ?
C311 C316 . 1.387(9) ?
C312 C313 . 1.376(10) ?
C312 H312 . 0.930 ?
C313 C314 . 1.377(13) ?
C313 H313 . 0.930 ?
C314 C315 . 1.375(13) ?
C314 H314 . 0.930 ?
C315 C316 . 1.368(11) ?
C315 H315 . 0.930 ?
C316 H316 . 0.930 ?
C401 C402 . 1.385(8) ?
C401 C406 . 1.385(8) ?
C402 C403 . 1.384(9) ?
C402 H402 . 0.930 ?
C403 C404 . 1.372(10) ?
C403 H403 . 0.930 ?
C404 C405 . 1.368(10) ?
C404 H404 . 0.930 ?
C405 C406 . 1.377(9) ?
C405 H405 . 0.930 ?
C406 H406 . 0.930 ?
C411 C412 . 1.372(9) ?
C411 C416 . 1.383(8) ?
C412 C413 . 1.379(9) ?
C412 H412 . 0.930 ?
C413 C414 . 1.373(11) ?
C413 H413 . 0.930 ?
C414 C415 . 1.356(12) ?
C414 H414 . 0.930 ?
C415 C416 . 1.399(10) ?
C415 H415 . 0.930 ?
C416 H416 . 0.930 ?
